data_4331924
loop_
_publ_author_name
'Zhang, Hongyu'
'Huo, Cheng'
'Ye, Kaiqi'
'Zhang, Peng'
'Tian, Wenjing'
'Wang, Yue'

_publ_section_title
;
 Synthesis, Structures, and Luminescent Properties of
 Phenol&#x2212;Pyridyl Boron Complexes
;
_journal_issue 7
_journal_name_full 'Inorganic Chemistry'
_journal_page_first 2788
_journal_page_last 2794
_journal_paper_doi 10.1021/ic051881j
_journal_volume 45
_journal_year 2006
_chemical_formula_sum 'C27 H18 B N O2'
_chemical_formula_weight 399.23
_chemical_name_systematic
; 
 ? 
;
_space_group_IT_number 14
_symmetry_cell_setting monoclinic
_symmetry_space_group_name_Hall '-P 2ybc'
_symmetry_space_group_name_H-M 'P 1 21/c 1'
_atom_sites_solution_hydrogens geom
_atom_sites_solution_primary direct
_atom_sites_solution_secondary difmap
_audit_creation_method SHELXL-97
_cell_angle_alpha 90.00
_cell_angle_beta 108.50(3)
_cell_angle_gamma 90.00
_cell_formula_units_Z 8
_cell_length_a 15.033(3)
_cell_length_b 27.353(6)
_cell_length_c 10.260(2)
_cell_measurement_reflns_used 11749
_cell_measurement_temperature 293(2)
_cell_measurement_theta_max 27.43
_cell_measurement_theta_min 2.09
_cell_volume 4000.9(16)
_computing_cell_refinement PROCESS-AUTO
_computing_data_collection PROCESS-AUTO
_computing_data_reduction PROCESS-AUTO
_computing_molecular_graphics 'SHELXL-97 (Sheldrick, 1997)'
_computing_publication_material 'SHELXL-97 (Sheldrick, 1997)'
_computing_structure_refinement 'SHELXL-97 (Sheldrick, 1997)'
_computing_structure_solution 'SHELXS-97 (Sheldrick, 1990)'
_diffrn_ambient_temperature 293(2)
_diffrn_detector_area_resol_mean 10.0
_diffrn_measured_fraction_theta_full 0.880
_diffrn_measured_fraction_theta_max 0.880
_diffrn_measurement_device_type 'Rigaku RAXIS-RAPID'
_diffrn_measurement_method 'Omega scan'
_diffrn_radiation_monochromator graphite
_diffrn_radiation_source 'fine-focus sealed tube'
_diffrn_radiation_type MoK\a
_diffrn_radiation_wavelength 0.71073
_diffrn_reflns_av_R_equivalents 0.054602
_diffrn_reflns_av_sigmaI/netI 0.1723
_diffrn_reflns_limit_h_max 18
_diffrn_reflns_limit_h_min -11
_diffrn_reflns_limit_k_max 0
_diffrn_reflns_limit_k_min -35
_diffrn_reflns_limit_l_max 13
_diffrn_reflns_limit_l_min -12
_diffrn_reflns_number 8084
_diffrn_reflns_theta_full 27.48
_diffrn_reflns_theta_max 27.48
_diffrn_reflns_theta_min 1.43
_diffrn_standards_decay_% none
_diffrn_standards_interval_count none
_diffrn_standards_interval_time none
_diffrn_standards_number none
_exptl_absorpt_coefficient_mu 0.083
_exptl_absorpt_correction_T_max 0.9905
_exptl_absorpt_correction_T_min 0.9554
_exptl_absorpt_correction_type multi-scan
_exptl_absorpt_process_details
;
Higashi, T. (1995) Progrom for Absorption Correcttion.
Rigaku Corporation, Tokyo, Japan. 
;
_exptl_crystal_colour yellow
_exptl_crystal_density_diffrn 1.326
_exptl_crystal_density_meas ?
_exptl_crystal_density_method 'not measured'
_exptl_crystal_description block
_exptl_crystal_F_000 1664
_exptl_crystal_size_max 0.56
_exptl_crystal_size_mid 0.18
_exptl_crystal_size_min 0.12
_refine_diff_density_max 0.209
_refine_diff_density_min -0.280
_refine_diff_density_rms 0.059
_refine_ls_extinction_coef 0
_refine_ls_extinction_method none
_refine_ls_goodness_of_fit_ref 0.715
_refine_ls_hydrogen_treatment constr
_refine_ls_matrix_type full
_refine_ls_number_parameters 559
_refine_ls_number_reflns 8084
_refine_ls_number_restraints 0
_refine_ls_restrained_S_all 0.715
_refine_ls_R_factor_all 0.1865
_refine_ls_R_factor_gt 0.0490
_refine_ls_shift/su_max 0.002
_refine_ls_shift/su_mean 0.000
_refine_ls_structure_factor_coef Fsqd
_refine_ls_weighting_details 'calc w=1/[\s^2^(Fo^2^)+(0.0723P)^2^+0.0000P] where P=(Fo^2^+2Fc^2^)/3'
_refine_ls_weighting_scheme calc
_refine_ls_wR_factor_gt 0.1040
_refine_ls_wR_factor_ref 0.1608
_reflns_number_gt 2402
_reflns_number_total 8247
_reflns_threshold_expression >2sigma(I)
_cod_data_source_file ic051881jsup1.cif
_cod_data_source_block b1
_cod_depositor_comments
;
The following automatic conversions were performed:

'_symmetry_cell_setting' value 'MONOCLINIC' changed to 'monoclinic'
according to /home/saulius/struct/CIF-dictionaries/cif_core.dic
dictionary named 'cif_core.dic' version 2.4.2 from 2011-04-26.

Automatic conversion script
Id: cif_fix_values 1891 2012-01-12 08:04:46Z andrius 

The following automatic conversions were performed:

'_exptl_crystal_density_meas' value 'not measured' was changed to '?'
- the value is perceived as not measured.

Automatic conversion script
Id: cif_fix_values 3008 2015-01-20 13:52:24Z robertas 
;
_cod_original_cell_volume 4000.9(14)
_cod_original_sg_symbol_H-M P2(1)/c
_cod_database_code 4331924

loop_
_symmetry_equiv_pos_as_xyz
'x, y, z'
'-x, y+1/2, -z+1/2'
'-x, -y, -z'
'x, -y-1/2, z-1/2'

loop_
_atom_site_label
_atom_site_type_symbol
_atom_site_fract_x
_atom_site_fract_y
_atom_site_fract_z
_atom_site_U_iso_or_equiv
_atom_site_adp_type
_atom_site_occupancy
_atom_site_symmetry_multiplicity
_atom_site_calc_flag
B1 B 0.1399(3) 0.64042(14) 0.5196(4) 0.0426(11) Uani 1 1 d
O2 O 0.16649(17) 0.59596(8) 0.6013(2) 0.0541(7) Uani 1 1 d
O1 O 0.22765(15) 0.66463(8) 0.5311(2) 0.0510(7) Uani 1 1 d
N1 N 0.08404(18) 0.67361(10) 0.5950(2) 0.0403(7) Uani 1 1 d
C1 C 0.2268(3) 0.71295(13) 0.5042(3) 0.0466(9) Uani 1 1 d
C2 C 0.2913(3) 0.73129(15) 0.4484(4) 0.0601(11) Uani 1 1 d
H2 H 0.3338 0.7105 0.4276 0.080 Uiso 1 1 calc
C3 C 0.2930(3) 0.78066(17) 0.4231(4) 0.0742(13) Uani 1 1 d
H3 H 0.3364 0.7930 0.3843 0.080 Uiso 1 1 calc
C4 C 0.2316(3) 0.81163(15) 0.4542(5) 0.0758(13) Uani 1 1 d
H4 H 0.2338 0.8450 0.4376 0.080 Uiso 1 1 calc
C5 C 0.1671(3) 0.79368(13) 0.5099(4) 0.0633(11) Uani 1 1 d
H5 H 0.1254 0.8150 0.5310 0.080 Uiso 1 1 calc
C6 C 0.1628(2) 0.74352(13) 0.5358(3) 0.0445(9) Uani 1 1 d
C7 C 0.0966(3) 0.72346(12) 0.5973(3) 0.0455(9) Uani 1 1 d
C8 C 0.0439(3) 0.75124(14) 0.6571(4) 0.0616(11) Uani 1 1 d
H8 H 0.0516 0.7850 0.6618 0.080 Uiso 1 1 calc
C9 C -0.0196(3) 0.73011(15) 0.7096(4) 0.0681(12) Uani 1 1 d
H9 H -0.0554 0.7496 0.7481 0.080 Uiso 1 1 calc
C10 C -0.0310(3) 0.68011(16) 0.7060(4) 0.0603(11) Uani 1 1 d
H10 H -0.0743 0.6657 0.7418 0.080 Uiso 1 1 calc
C11 C 0.0229(3) 0.65159(13) 0.6484(3) 0.0455(9) Uani 1 1 d
C12 C 0.0216(3) 0.59804(13) 0.6472(3) 0.0525(10) Uani 1 1 d
C13 C -0.0516(3) 0.57173(16) 0.6732(4) 0.0656(12) Uani 1 1 d
H13 H -0.1046 0.5880 0.6788 0.080 Uiso 1 1 calc
C14 C -0.0443(4) 0.52166(18) 0.6904(4) 0.0856(15) Uani 1 1 d
H14 H -0.0927 0.5040 0.7064 0.080 Uiso 1 1 calc
C15 C 0.0343(4) 0.49808(16) 0.6838(4) 0.0825(15) Uani 1 1 d
H15 H 0.0400 0.4646 0.6997 0.080 Uiso 1 1 calc
C16 C 0.1046(3) 0.52264(15) 0.6544(4) 0.0712(13) Uani 1 1 d
H16 H 0.1570 0.5058 0.6485 0.080 Uiso 1 1 calc
C17 C 0.0977(3) 0.57285(13) 0.6332(3) 0.0522(11) Uani 1 1 d
C18 C 0.0754(2) 0.63126(11) 0.3627(3) 0.0389(8) Uani 1 1 d
C19 C -0.0164(2) 0.64603(11) 0.3129(3) 0.0459(9) Uani 1 1 d
H19 H -0.0429 0.6615 0.3724 0.080 Uiso 1 1 calc
C20 C -0.0723(3) 0.63869(13) 0.1749(4) 0.0599(11) Uani 1 1 d
H20 H -0.1343 0.6493 0.1448 0.080 Uiso 1 1 calc
C21 C -0.0350(3) 0.61610(16) 0.0868(4) 0.0687(13) Uani 1 1 d
H21 H -0.0718 0.6116 -0.0041 0.080 Uiso 1 1 calc
C22 C 0.0570(3) 0.59950(13) 0.1294(4) 0.0586(11) Uani 1 1 d
C23 C 0.0951(4) 0.57565(18) 0.0367(5) 0.0880(16) Uani 1 1 d
H23 H 0.0587 0.5714 -0.0546 0.080 Uiso 1 1 calc
C24 C 0.1833(5) 0.55934(18) 0.0805(7) 0.1036(19) Uani 1 1 d
H24 H 0.2087 0.5441 0.0192 0.080 Uiso 1 1 calc
C25 C 0.2368(3) 0.56491(17) 0.2154(7) 0.0883(15) Uani 1 1 d
H25 H 0.2973 0.5522 0.2447 0.080 Uiso 1 1 calc
C26 C 0.2042(3) 0.58828(14) 0.3074(4) 0.0660(12) Uani 1 1 d
H26 H 0.2429 0.5919 0.3977 0.080 Uiso 1 1 calc
C27 C 0.1125(3) 0.60713(12) 0.2680(4) 0.0456(9) Uani 1 1 d
B2 B 0.6577(3) 0.64593(16) 0.6535(4) 0.0523(12) Uani 1 1 d
O3 O 0.73606(17) 0.67627(9) 0.7326(3) 0.0673(8) Uani 1 1 d
O4 O 0.70343(18) 0.60528(9) 0.6067(3) 0.0641(7) Uani 1 1 d
N2 N 0.6013(2) 0.67523(12) 0.5161(3) 0.0559(8) Uani 1 1 d
C31 C 0.6448(4) 0.57567(16) 0.5133(5) 0.0688(12) Uani 1 1 d
C32 C 0.6662(4) 0.52654(18) 0.5092(5) 0.0943(16) Uani 1 1 d
H32 H 0.7224 0.5142 0.5676 0.080 Uiso 1 1 calc
C33 C 0.6047(7) 0.4967(2) 0.4197(8) 0.140(3) Uani 1 1 d
H33 H 0.6192 0.4636 0.4185 0.080 Uiso 1 1 calc
C34 C 0.5229(6) 0.5133(3) 0.3320(7) 0.137(3) Uani 1 1 d
H34 H 0.4812 0.4918 0.2728 0.080 Uiso 1 1 calc
C35 C 0.5019(4) 0.5625(3) 0.3312(5) 0.1049(19) Uani 1 1 d
H35 H 0.4460 0.5741 0.2702 0.080 Uiso 1 1 calc
C36 C 0.5627(3) 0.59454(17) 0.4196(4) 0.0676(12) Uani 1 1 d
C37 C 0.5482(3) 0.64746(18) 0.4099(4) 0.0643(11) Uani 1 1 d
C38 C 0.4883(3) 0.6715(2) 0.2961(5) 0.0888(15) Uani 1 1 d
H38 H 0.4507 0.6535 0.2220 0.080 Uiso 1 1 calc
C39 C 0.4846(3) 0.7215(3) 0.2929(5) 0.0942(18) Uani 1 1 d
H39 H 0.4436 0.7374 0.2175 0.080 Uiso 1 1 calc
C40 C 0.5403(3) 0.74783(17) 0.3990(5) 0.0825(14) Uani 1 1 d
H40 H 0.5386 0.7818 0.3947 0.080 Uiso 1 1 calc
C41 C 0.5997(3) 0.72485(15) 0.5139(4) 0.0608(11) Uani 1 1 d
C42 C 0.6601(3) 0.75050(14) 0.6348(4) 0.0617(11) Uani 1 1 d
C43 C 0.6565(3) 0.80157(18) 0.6470(5) 0.0820(14) Uani 1 1 d
H43 H 0.6152 0.8195 0.5763 0.080 Uiso 1 1 calc
C44 C 0.7123(5) 0.82544(18) 0.7603(8) 0.108(2) Uani 1 1 d
H44 H 0.7094 0.8593 0.7663 0.080 Uiso 1 1 calc
C45 C 0.7728(4) 0.7991(2) 0.8654(6) 0.1013(18) Uani 1 1 d
H45 H 0.8084 0.8153 0.9445 0.080 Uiso 1 1 calc
C46 C 0.7817(3) 0.74944(18) 0.8561(5) 0.0766(13) Uani 1 1 d
H46 H 0.8253 0.7323 0.9261 0.080 Uiso 1 1 calc
C47 C 0.7245(3) 0.72474(16) 0.7404(4) 0.0634(11) Uani 1 1 d
C48 C 0.5859(3) 0.63036(11) 0.7330(3) 0.0452(9) Uani 1 1 d
C49 C 0.4925(3) 0.64329(13) 0.6894(4) 0.0526(10) Uani 1 1 d
H49 H 0.4707 0.6627 0.6114 0.080 Uiso 1 1 calc
C50 C 0.4287(3) 0.62888(15) 0.7558(4) 0.0615(11) Uani 1 1 d
H50 H 0.3662 0.6385 0.7213 0.080 Uiso 1 1 calc
C51 C 0.4577(3) 0.60116(15) 0.8694(4) 0.0677(12) Uani 1 1 d
H51 H 0.4151 0.5919 0.9137 0.080 Uiso 1 1 calc
C52 C 0.5518(3) 0.58597(13) 0.9225(4) 0.0532(10) Uani 1 1 d
C53 C 0.5823(4) 0.55544(17) 1.0389(5) 0.0825(14) Uani 1 1 d
H53 H 0.5395 0.5452 1.0818 0.080 Uiso 1 1 calc
C54 C 0.6723(4) 0.54082(17) 1.0889(4) 0.0874(16) Uani 1 1 d
H54 H 0.6912 0.5211 1.1666 0.080 Uiso 1 1 calc
C55 C 0.7371(3) 0.55499(15) 1.0255(5) 0.0782(14) Uani 1 1 d
H55 H 0.7991 0.5448 1.0611 0.080 Uiso 1 1 calc
C56 C 0.7098(3) 0.58412(13) 0.9098(4) 0.0613(11) Uani 1 1 d
H56 H 0.7535 0.5931 0.8673 0.080 Uiso 1 1 calc
C57 C 0.6159(2) 0.60052(12) 0.8549(4) 0.0477(10) Uani 1 1 d

loop_
_atom_site_aniso_label
_atom_site_aniso_U_11
_atom_site_aniso_U_22
_atom_site_aniso_U_33
_atom_site_aniso_U_23
_atom_site_aniso_U_13
_atom_site_aniso_U_12
B1 0.040(3) 0.037(2) 0.050(2) 0.0071(19) 0.013(2) 0.006(2)
O2 0.0481(16) 0.0461(15) 0.0629(16) 0.0167(12) 0.0103(13) 0.0029(13)
O1 0.0360(15) 0.0434(15) 0.0683(16) 0.0037(12) 0.0091(12) -0.0012(12)
N1 0.0351(18) 0.0448(18) 0.0400(16) -0.0005(13) 0.0103(14) -0.0044(14)
C1 0.040(2) 0.044(2) 0.049(2) 0.0004(18) 0.0047(18) -0.0027(19)
C2 0.046(3) 0.063(3) 0.074(3) 0.006(2) 0.024(2) -0.006(2)
C3 0.070(3) 0.070(3) 0.086(3) 0.010(3) 0.029(3) -0.014(3)
C4 0.084(4) 0.050(3) 0.098(3) 0.012(2) 0.035(3) -0.017(3)
C5 0.073(3) 0.041(2) 0.080(3) 0.001(2) 0.030(2) 0.000(2)
C6 0.041(2) 0.048(2) 0.044(2) -0.0001(17) 0.0130(18) -0.0096(19)
C7 0.051(3) 0.039(2) 0.044(2) -0.0097(17) 0.0112(18) 0.0037(19)
C8 0.073(3) 0.054(3) 0.067(3) -0.010(2) 0.035(2) -0.015(2)
C9 0.081(3) 0.057(3) 0.076(3) -0.017(2) 0.038(3) 0.004(2)
C10 0.058(3) 0.074(3) 0.058(2) -0.002(2) 0.031(2) -0.012(2)
C11 0.038(2) 0.056(3) 0.041(2) -0.0012(18) 0.0110(18) -0.0041(19)
C12 0.056(3) 0.053(3) 0.043(2) 0.0049(18) 0.0080(19) -0.015(2)
C13 0.067(3) 0.072(3) 0.059(3) 0.002(2) 0.021(2) -0.016(2)
C14 0.105(4) 0.065(3) 0.078(3) 0.015(3) 0.017(3) -0.040(3)
C15 0.102(4) 0.054(3) 0.075(3) 0.016(2) 0.005(3) -0.010(3)
C16 0.081(3) 0.051(3) 0.067(3) 0.016(2) 0.003(2) -0.004(2)
C17 0.055(3) 0.047(3) 0.043(2) 0.0094(18) -0.001(2) -0.001(2)
C18 0.041(2) 0.0301(19) 0.047(2) 0.0032(16) 0.0166(18) -0.0023(16)
C19 0.051(2) 0.036(2) 0.048(2) 0.0076(16) 0.0131(19) 0.0007(17)
C20 0.051(3) 0.060(3) 0.056(3) 0.014(2) -0.001(2) -0.009(2)
C21 0.092(4) 0.076(3) 0.039(2) -0.009(2) 0.021(2) -0.027(3)
C22 0.072(3) 0.047(2) 0.064(3) -0.004(2) 0.034(3) -0.011(2)
C23 0.143(5) 0.070(3) 0.067(3) -0.017(3) 0.056(4) -0.016(3)
C24 0.148(6) 0.071(4) 0.131(5) -0.018(3) 0.100(5) 0.004(4)
C25 0.086(4) 0.068(3) 0.130(5) -0.001(3) 0.060(4) 0.015(3)
C26 0.070(3) 0.048(2) 0.087(3) -0.005(2) 0.036(3) 0.006(2)
C27 0.055(3) 0.032(2) 0.054(2) 0.0019(17) 0.023(2) -0.0012(18)
B2 0.049(3) 0.050(3) 0.054(3) 0.004(2) 0.012(2) 0.005(2)
O3 0.0573(18) 0.0527(18) 0.0848(19) 0.0103(14) 0.0125(15) 0.0000(13)
O4 0.0652(18) 0.0588(17) 0.0770(18) 0.0062(15) 0.0349(16) 0.0121(15)
N2 0.053(2) 0.060(2) 0.059(2) 0.0116(17) 0.0235(17) 0.0046(17)
C31 0.087(4) 0.066(3) 0.073(3) -0.003(3) 0.054(3) -0.008(3)
C32 0.145(5) 0.057(3) 0.105(4) 0.000(3) 0.073(4) 0.009(3)
C33 0.267(10) 0.074(4) 0.121(6) -0.042(4) 0.122(6) -0.055(6)
C34 0.209(8) 0.139(7) 0.091(5) -0.057(5) 0.090(5) -0.106(7)
C35 0.120(5) 0.138(5) 0.072(3) -0.033(4) 0.052(3) -0.058(4)
C36 0.079(3) 0.075(3) 0.064(3) -0.009(3) 0.043(3) -0.018(3)
C37 0.053(3) 0.095(4) 0.053(3) 0.001(3) 0.029(2) -0.010(3)
C38 0.073(3) 0.136(5) 0.059(3) 0.004(3) 0.025(3) -0.001(3)
C39 0.071(3) 0.150(6) 0.064(3) 0.041(4) 0.026(3) 0.031(4)
C40 0.080(3) 0.091(4) 0.090(4) 0.045(3) 0.045(3) 0.036(3)
C41 0.056(3) 0.067(3) 0.072(3) 0.023(2) 0.039(2) 0.012(2)
C42 0.065(3) 0.049(3) 0.084(3) 0.009(2) 0.042(3) 0.002(2)
C43 0.083(4) 0.063(3) 0.124(4) 0.013(3) 0.068(3) 0.004(3)
C44 0.127(5) 0.058(4) 0.176(7) -0.004(4) 0.098(5) -0.013(3)
C45 0.099(4) 0.087(4) 0.148(5) -0.050(4) 0.082(4) -0.047(3)
C46 0.057(3) 0.087(4) 0.093(3) -0.009(3) 0.033(3) -0.016(3)
C47 0.056(3) 0.060(3) 0.084(3) 0.005(2) 0.037(2) -0.008(2)
C48 0.057(3) 0.038(2) 0.042(2) -0.0025(17) 0.0165(19) -0.0024(18)
C49 0.052(3) 0.053(2) 0.052(2) -0.0008(18) 0.015(2) 0.007(2)
C50 0.051(3) 0.076(3) 0.060(3) -0.005(2) 0.022(2) 0.006(2)
C51 0.064(3) 0.079(3) 0.067(3) -0.008(2) 0.030(2) -0.006(2)
C52 0.063(3) 0.057(2) 0.044(2) -0.0018(19) 0.024(2) -0.012(2)
C53 0.090(4) 0.093(4) 0.064(3) 0.010(3) 0.023(3) -0.016(3)
C54 0.104(4) 0.093(4) 0.060(3) 0.023(3) 0.019(3) -0.013(3)
C55 0.078(3) 0.060(3) 0.078(3) 0.008(2) -0.001(3) 0.002(2)
C56 0.062(3) 0.054(2) 0.062(3) 0.002(2) 0.011(2) -0.005(2)
C57 0.045(2) 0.043(2) 0.051(2) -0.0095(18) 0.009(2) -0.0004(18)

loop_
_atom_type_symbol
_atom_type_description
_atom_type_scat_dispersion_real
_atom_type_scat_dispersion_imag
_atom_type_scat_source
C C 0.0033 0.0016 'International Tables Vol C Tables 4.2.6.8 and 6.1.1.4'
H H 0.0000 0.0000 'International Tables Vol C Tables 4.2.6.8 and 6.1.1.4'
B B 0.0013 0.0007 'International Tables Vol C Tables 4.2.6.8 and 6.1.1.4'
N N 0.0061 0.0033 'International Tables Vol C Tables 4.2.6.8 and 6.1.1.4'
O O 0.0106 0.0060 'International Tables Vol C Tables 4.2.6.8 and 6.1.1.4'

loop_
_geom_angle_atom_site_label_1
_geom_angle_atom_site_label_2
_geom_angle_atom_site_label_3
_geom_angle
O1 B1 O2 105.0(3)
O1 B1 N1 107.9(3)
O2 B1 N1 106.6(3)
O1 B1 C18 113.3(3)
O2 B1 C18 114.3(3)
N1 B1 C18 109.3(3)
C17 O2 B1 116.2(3)
C1 O1 B1 118.8(3)
C11 N1 C7 122.8(3)
C11 N1 B1 118.3(3)
C7 N1 B1 118.8(3)
O1 C1 C2 118.8(4)
O1 C1 C6 120.3(4)
C2 C1 C6 120.8(3)
C1 C2 C3 119.7(4)
C4 C3 C2 120.8(4)
C3 C4 C5 119.9(4)
C4 C5 C6 120.9(4)
C1 C6 C5 117.9(4)
C1 C6 C7 119.8(3)
C5 C6 C7 122.2(4)
C8 C7 N1 117.4(4)
C8 C7 C6 124.0(3)
N1 C7 C6 118.6(3)
C9 C8 C7 121.1(4)
C8 C9 C10 120.4(4)
C9 C10 C11 119.1(4)
N1 C11 C10 119.1(3)
N1 C11 C12 116.8(4)
C10 C11 C12 124.0(4)
C17 C12 C13 119.1(4)
C17 C12 C11 119.4(4)
C13 C12 C11 121.2(4)
C14 C13 C12 119.7(4)
C15 C14 C13 119.8(4)
C16 C15 C14 121.4(4)
C15 C16 C17 119.7(4)
O2 C17 C12 121.3(3)
O2 C17 C16 118.6(4)
C12 C17 C16 120.1(4)
C19 C18 C27 116.6(3)
C19 C18 B1 122.7(3)
C27 C18 B1 120.7(3)
C18 C19 C20 122.7(3)
C21 C20 C19 119.5(4)
C20 C21 C22 121.4(4)
C21 C22 C23 121.0(4)
C21 C22 C27 118.6(4)
C23 C22 C27 120.4(4)
C24 C23 C22 119.9(5)
C23 C24 C25 120.3(5)
C26 C25 C24 122.0(5)
C25 C26 C27 120.8(4)
C26 C27 C22 116.5(4)
C26 C27 C18 122.3(3)
C22 C27 C18 121.2(3)
O3 B2 O4 103.5(3)
O3 B2 C48 115.0(3)
O4 B2 C48 115.3(3)
O3 B2 N2 108.2(3)
O4 B2 N2 105.2(3)
C48 B2 N2 109.0(3)
C47 O3 B2 119.8(3)
C31 O4 B2 114.8(3)
C41 N2 C37 122.8(3)
C41 N2 B2 121.0(3)
C37 N2 B2 115.8(3)
O4 C31 C32 119.9(5)
O4 C31 C36 120.1(4)
C32 C31 C36 120.0(5)
C33 C32 C31 119.5(6)
C32 C33 C34 122.1(7)
C33 C34 C35 119.3(7)
C36 C35 C34 120.9(6)
C35 C36 C31 118.2(5)
C35 C36 C37 122.1(5)
C31 C36 C37 119.4(4)
N2 C37 C38 117.9(4)
N2 C37 C36 117.5(4)
C38 C37 C36 124.5(5)
C39 C38 C37 120.1(5)
C40 C39 C38 120.2(4)
C39 C40 C41 120.8(5)
N2 C41 C40 118.2(4)
N2 C41 C42 117.5(3)
C40 C41 C42 124.3(4)
C47 C42 C43 118.1(4)
C47 C42 C41 120.5(4)
C43 C42 C41 121.4(4)
C44 C43 C42 121.3(5)
C43 C44 C45 119.6(5)
C46 C45 C44 121.3(5)
C45 C46 C47 119.3(5)
O3 C47 C42 121.6(4)
O3 C47 C46 118.1(4)
C42 C47 C46 120.2(4)
C49 C48 C57 115.6(3)
C49 C48 B2 123.2(3)
C57 C48 B2 121.1(3)
C48 C49 C50 123.8(3)
C51 C50 C49 119.9(4)
C50 C51 C52 120.9(4)
C51 C52 C53 121.3(4)
C51 C52 C57 119.0(3)
C53 C52 C57 119.6(4)
C54 C53 C52 121.1(5)
C53 C54 C55 120.5(4)
C56 C55 C54 120.2(4)
C55 C56 C57 120.8(4)
C52 C57 C56 117.7(3)
C52 C57 C48 120.8(3)
C56 C57 C48 121.5(4)

loop_
_geom_bond_atom_site_label_1
_geom_bond_atom_site_label_2
_geom_bond_distance
B1 O1 1.447(4)
B1 O2 1.459(4)
B1 N1 1.594(5)
B1 C18 1.614(5)
O2 C17 1.339(4)
O1 C1 1.349(4)
N1 C11 1.352(4)
N1 C7 1.376(4)
C1 C2 1.369(5)
C1 C6 1.388(5)
C2 C3 1.377(5)
C3 C4 1.362(6)
C4 C5 1.364(5)
C5 C6 1.403(5)
C6 C7 1.445(5)
C7 C8 1.375(5)
C8 C9 1.365(5)
C9 C10 1.377(5)
C10 C11 1.385(5)
C11 C12 1.465(5)
C12 C17 1.381(5)
C12 C13 1.410(5)
C13 C14 1.381(6)
C14 C15 1.366(6)
C15 C16 1.365(6)
C16 C17 1.389(5)
C18 C19 1.372(4)
C18 C27 1.426(4)
C19 C20 1.413(5)
C20 C21 1.354(5)
C21 C22 1.387(5)
C22 C23 1.416(6)
C22 C27 1.418(5)
C23 C24 1.335(7)
C24 C25 1.370(7)
C25 C26 1.354(6)
C26 C27 1.405(5)
B2 O3 1.459(5)
B2 O4 1.466(5)
B2 C48 1.603(6)
B2 N2 1.609(5)
O3 C47 1.343(4)
O4 C31 1.348(5)
N2 C41 1.358(4)
N2 C37 1.360(5)
C31 C32 1.385(6)
C31 C36 1.400(6)
C32 C33 1.351(8)
C33 C34 1.352(9)
C34 C35 1.382(9)
C35 C36 1.379(6)
C36 C37 1.463(6)
C37 C38 1.393(6)
C38 C39 1.370(6)
C39 C40 1.351(6)
C40 C41 1.384(5)
C41 C42 1.464(5)
C42 C47 1.393(5)
C42 C43 1.405(6)
C43 C44 1.365(7)
C44 C45 1.373(7)
C45 C46 1.372(6)
C46 C47 1.399(5)
C48 C49 1.378(5)
C48 C57 1.441(4)
C49 C50 1.398(5)
C50 C51 1.342(5)
C51 C52 1.407(5)
C52 C53 1.409(5)
C52 C57 1.411(5)
C53 C54 1.347(6)
C54 C55 1.387(6)
C55 C56 1.380(5)
C56 C57 1.416(5)

loop_
_geom_hbond_atom_site_label_D
_geom_hbond_atom_site_label_H
_geom_hbond_atom_site_label_A
_geom_hbond_distance_DH
_geom_hbond_distance_HA
_geom_hbond_distance_DA
_geom_hbond_angle_DHA
C50 H50 O2 0.93 3.09 3.859(5) 141.4
